data_4027224
loop_
_publ_author_name
'Veerababurao Kavala'
'Cheng-Chuan Wang'
'Deepak Kumar Barange'
'Chun-Wei Kuo'
'Po-Min Lei'
'Ching-Fa Yao'

_publ_section_title
;
 Synthesis of Isocoumarin Derivatives via the Copper-Catalyzed Tandem
 Sequential Cyclization of 2- Halo-N-phenyl Benzamides and Acyclic
 1,3-Diketones
;
_journal_name_full 'Journal of Organic Chemistry'
_journal_page_first 5022
_journal_page_last 5029
_journal_paper_doi 10.1021/jo300501j
_journal_volume 77
_journal_year 2012
_chemical_formula_moiety 'C75 H48 O10'
_chemical_formula_sum 'C75 H48 O10'
_chemical_formula_weight 1109.13
_chemical_name_systematic
;
 ?
;
_space_group_IT_number 2
_symmetry_cell_setting triclinic
_symmetry_space_group_name_Hall '-P 1'
_symmetry_space_group_name_H-M 'P -1'
_atom_sites_solution_hydrogens geom
_atom_sites_solution_primary direct
_atom_sites_solution_secondary difmap
_audit_creation_method SHELXL-97
_cell_angle_alpha 109.783(2)
_cell_angle_beta 96.555(2)
_cell_angle_gamma 95.722(2)
_cell_formula_units_Z 1
_cell_length_a 7.5014(3)
_cell_length_b 11.7780(5)
_cell_length_c 16.6978(6)
_cell_measurement_reflns_used 0
_cell_measurement_temperature 200(2)
_cell_measurement_theta_max 0
_cell_measurement_theta_min 0
_cell_volume 1363.95(10)
_computing_molecular_graphics 'Ortep-3 for Windows (Farrugia, 1997)'
_computing_publication_material 'WinGX publication routines (Farrugia, 1999)'
_computing_structure_refinement 'SHELXL-97 (Sheldrick, 1997)'
_computing_structure_solution 'SIR92 (Giacovazzo et al, 1993)'
_diffrn_ambient_temperature 200(2)
_diffrn_measured_fraction_theta_full 0.989
_diffrn_measured_fraction_theta_max 0.989
_diffrn_radiation_monochromator graphite
_diffrn_radiation_source 'fine-focus sealed tube'
_diffrn_radiation_type MoK\a
_diffrn_radiation_wavelength 0.71073
_diffrn_reflns_av_R_equivalents 0.0280
_diffrn_reflns_av_sigmaI/netI 0.0328
_diffrn_reflns_limit_h_max 8
_diffrn_reflns_limit_h_min -8
_diffrn_reflns_limit_k_max 12
_diffrn_reflns_limit_k_min -14
_diffrn_reflns_limit_l_max 19
_diffrn_reflns_limit_l_min -19
_diffrn_reflns_number 14097
_diffrn_reflns_theta_full 25.03
_diffrn_reflns_theta_max 25.03
_diffrn_reflns_theta_min 1.31
_exptl_absorpt_coefficient_mu 0.089
_exptl_absorpt_correction_T_max 0.9938
_exptl_absorpt_correction_T_min 0.9669
_exptl_absorpt_correction_type multi-scan
_exptl_crystal_colour colorless
_exptl_crystal_density_diffrn 1.350
_exptl_crystal_description prism
_exptl_crystal_F_000 578
_exptl_crystal_size_max 0.38
_exptl_crystal_size_mid 0.25
_exptl_crystal_size_min 0.07
_refine_diff_density_max 0.242
_refine_diff_density_min -0.233
_refine_diff_density_rms 0.052
_refine_ls_extinction_method none
_refine_ls_goodness_of_fit_ref 1.246
_refine_ls_hydrogen_treatment constr
_refine_ls_matrix_type full
_refine_ls_number_parameters 397
_refine_ls_number_reflns 4756
_refine_ls_number_restraints 0
_refine_ls_restrained_S_all 1.246
_refine_ls_R_factor_all 0.0847
_refine_ls_R_factor_gt 0.0739
_refine_ls_shift/su_max 0.000
_refine_ls_shift/su_mean 0.000
_refine_ls_structure_factor_coef Fsqd
_refine_ls_weighting_details 'calc w=1/[\s^2^(Fo^2^)+(0.0030P)^2^+2.6208P] where P=(Fo^2^+2Fc^2^)/3'
_refine_ls_weighting_scheme calc
_refine_ls_wR_factor_gt 0.1633
_refine_ls_wR_factor_ref 0.1674
_reflns_number_gt 3982
_reflns_number_total 4756
_reflns_threshold_expression >2sigma(I)
_cod_data_source_file jo300501j_si_003.cif
_cod_data_source_block a12808
_cod_original_cell_volume 1363.95(9)
_cod_database_code 4027224

loop_
_symmetry_equiv_pos_as_xyz
'x, y, z'
'-x, -y, -z'

loop_
_atom_site_label
_atom_site_type_symbol
_atom_site_fract_x
_atom_site_fract_y
_atom_site_fract_z
_atom_site_U_iso_or_equiv
_atom_site_adp_type
_atom_site_occupancy
_atom_site_symmetry_multiplicity
_atom_site_calc_flag
_atom_site_refinement_flags
C1 C 0.2649(5) 1.0150(3) 0.1643(2) 0.0352(8) Uani 1 1 d .
C2 C 0.3575(5) 1.1333(3) 0.1712(2) 0.0330(8) Uani 1 1 d .
C3 C 0.4327(5) 1.2195(3) 0.2523(2) 0.0387(9) Uani 1 1 d .
H3 H 0.4236 1.2007 0.3029 0.046 Uiso 1 1 calc R
C4 C 0.5195(5) 1.3314(4) 0.2585(3) 0.0440(9) Uani 1 1 d .
H4 H 0.5699 1.3901 0.3135 0.053 Uiso 1 1 calc R
C5 C 0.5338(5) 1.3586(3) 0.1848(3) 0.0431(9) Uani 1 1 d .
H5 H 0.5931 1.4363 0.1897 0.052 Uiso 1 1 calc R
C6 C 0.4628(5) 1.2741(3) 0.1042(3) 0.0427(9) Uani 1 1 d .
H6 H 0.4755 1.2934 0.0542 0.051 Uiso 1 1 calc R
C7 C 0.3720(5) 1.1600(3) 0.0961(2) 0.0340(8) Uani 1 1 d .
C8 C 0.2971(5) 1.0683(3) 0.0146(2) 0.0371(8) Uani 1 1 d .
H8 H 0.3057 1.0855 -0.0366 0.044 Uiso 1 1 calc R
C9 C 0.2152(5) 0.9589(3) 0.0086(2) 0.0322(8) Uani 1 1 d .
C10 C 0.1356(5) 0.8547(3) -0.0696(2) 0.0321(8) Uani 1 1 d .
C11 C 0.1401(5) 0.8636(3) -0.1512(2) 0.0382(9) Uani 1 1 d .
H11 H 0.1937 0.9376 -0.1553 0.046 Uiso 1 1 calc R
C12 C 0.0676(5) 0.7661(3) -0.2256(2) 0.0425(9) Uani 1 1 d .
H12 H 0.0720 0.7735 -0.2803 0.051 Uiso 1 1 calc R
C13 C -0.0109(5) 0.6585(3) -0.2206(2) 0.0428(9) Uani 1 1 d .
H13 H -0.0615 0.5918 -0.2718 0.051 Uiso 1 1 calc R
C14 C -0.0159(5) 0.6478(3) -0.1409(3) 0.0444(9) Uani 1 1 d .
H14 H -0.0700 0.5736 -0.1374 0.053 Uiso 1 1 calc R
C15 C 0.0577(5) 0.7449(3) -0.0662(2) 0.0412(9) Uani 1 1 d .
H15 H 0.0548 0.7362 -0.0118 0.049 Uiso 1 1 calc R
C16 C 0.7258(5) 1.1028(3) 0.4305(2) 0.0372(8) Uani 1 1 d .
C17 C 0.7012(5) 1.1908(3) 0.5129(2) 0.0344(8) Uani 1 1 d .
C18 C 0.6674(5) 1.3069(3) 0.5173(3) 0.0423(9) Uani 1 1 d .
H18 H 0.6594 1.3282 0.4672 0.051 Uiso 1 1 calc R
C19 C 0.6455(6) 1.3911(4) 0.5958(3) 0.0520(11) Uani 1 1 d .
H19 H 0.6227 1.4705 0.5996 0.062 Uiso 1 1 calc R
C20 C 0.6571(6) 1.3588(4) 0.6685(3) 0.0572(12) Uani 1 1 d .
H20 H 0.6423 1.4169 0.7220 0.069 Uiso 1 1 calc R
C21 C 0.6895(5) 1.2444(4) 0.6648(3) 0.0469(10) Uani 1 1 d .
H21 H 0.6967 1.2239 0.7153 0.056 Uiso 1 1 calc R
C22 C 0.7120(5) 1.1581(3) 0.5863(2) 0.0362(8) Uani 1 1 d .
C23 C 0.7449(5) 1.0367(3) 0.5780(2) 0.0378(8) Uani 1 1 d .
H23 H 0.7512 1.0129 0.6271 0.045 Uiso 1 1 calc R
C24 C 0.7665(5) 0.9574(3) 0.5023(2) 0.0320(8) Uani 1 1 d .
C25 C 0.8008(5) 0.8299(3) 0.4825(2) 0.0330(8) Uani 1 1 d .
C26 C 0.8139(5) 0.7565(3) 0.3995(2) 0.0392(9) Uani 1 1 d .
H26 H 0.8042 0.7889 0.3545 0.047 Uiso 1 1 calc R
C27 C 0.8408(5) 0.6369(3) 0.3813(3) 0.0465(10) Uani 1 1 d .
H27 H 0.8479 0.5872 0.3239 0.056 Uiso 1 1 calc R
C28 C 0.8575(5) 0.5891(4) 0.4462(3) 0.0495(11) Uani 1 1 d .
H28 H 0.8757 0.5066 0.4334 0.059 Uiso 1 1 calc R
C29 C 0.8477(6) 0.6611(4) 0.5296(3) 0.0507(11) Uani 1 1 d .
H29 H 0.8607 0.6284 0.5744 0.061 Uiso 1 1 calc R
C30 C 0.8189(5) 0.7816(4) 0.5481(3) 0.0428(9) Uani 1 1 d .
H30 H 0.8115 0.8310 0.6055 0.051 Uiso 1 1 calc R
C31 C 0.8221(9) 0.5537(6) 0.0357(5) 0.0317(15) Uani 0.50 1 d P
C32 C 0.7712(5) 0.6555(3) 0.1001(3) 0.0415(9) Uani 1 1 d .
C33 C 0.8847(5) 0.7576(4) 0.1594(3) 0.0446(9) Uani 1 1 d .
H33 H 1.0125 0.7597 0.1649 0.054 Uiso 1 1 calc R
C34 C 0.8136(5) 0.8546(3) 0.2096(2) 0.0378(9) Uani 1 1 d .
H34 H 0.8918 0.9237 0.2499 0.045 Uiso 1 1 calc R
C35 C 0.6272(5) 0.8518(3) 0.2018(2) 0.0385(9) Uani 1 1 d .
H35 H 0.5780 0.9192 0.2369 0.046 Uiso 1 1 calc R
C36 C 0.5120(5) 0.7516(3) 0.1431(2) 0.0387(9) Uani 1 1 d .
H36 H 0.3845 0.7511 0.1377 0.046 Uiso 1 1 calc R
C37 C 0.5829(5) 0.6515(3) 0.0921(2) 0.0349(8) Uani 1 1 d .
C38 C 0.4665(6) 0.5457(3) 0.0279(2) 0.0465(10) Uani 1 1 d .
O1 O 0.2397(4) 0.9816(2) 0.22405(16) 0.0468(7) Uani 1 1 d .
O2 O 0.1996(3) 0.9329(2) 0.08303(15) 0.0361(6) Uani 1 1 d .
O3 O 0.7225(4) 1.1205(2) 0.36304(17) 0.0521(8) Uani 1 1 d .
O4 O 0.7572(3) 0.9896(2) 0.42930(14) 0.0358(6) Uani 1 1 d .
O5 O 0.9782(7) 0.5405(5) 0.0297(3) 0.0430(12) Uani 0.50 1 d P
O6 O 0.6939(6) 0.4610(4) -0.0242(3) 0.0291(10) Uani 0.50 1 d P

loop_
_atom_site_aniso_label
_atom_site_aniso_U_11
_atom_site_aniso_U_22
_atom_site_aniso_U_33
_atom_site_aniso_U_23
_atom_site_aniso_U_13
_atom_site_aniso_U_12
C1 0.0317(19) 0.041(2) 0.0336(19) 0.0149(16) 0.0032(15) 0.0045(15)
C2 0.0277(18) 0.0370(19) 0.0371(19) 0.0158(16) 0.0052(15) 0.0082(15)
C3 0.035(2) 0.047(2) 0.0325(19) 0.0117(17) 0.0046(16) 0.0059(17)
C4 0.039(2) 0.043(2) 0.042(2) 0.0067(18) 0.0003(17) 0.0044(17)
C5 0.042(2) 0.033(2) 0.053(2) 0.0142(18) 0.0053(18) 0.0041(17)
C6 0.049(2) 0.036(2) 0.045(2) 0.0181(18) 0.0042(18) 0.0024(17)
C7 0.0323(19) 0.0360(19) 0.0365(19) 0.0151(16) 0.0067(15) 0.0082(15)
C8 0.043(2) 0.038(2) 0.0343(19) 0.0169(16) 0.0071(16) 0.0064(16)
C9 0.0348(19) 0.0362(19) 0.0320(18) 0.0183(15) 0.0076(15) 0.0088(15)
C10 0.0287(18) 0.0335(19) 0.0367(19) 0.0143(15) 0.0068(15) 0.0080(14)
C11 0.045(2) 0.035(2) 0.037(2) 0.0159(16) 0.0055(17) 0.0040(16)
C12 0.049(2) 0.045(2) 0.034(2) 0.0147(17) 0.0055(17) 0.0100(18)
C13 0.044(2) 0.037(2) 0.039(2) 0.0027(17) 0.0027(17) 0.0063(17)
C14 0.052(2) 0.033(2) 0.046(2) 0.0119(17) 0.0093(19) 0.0017(17)
C15 0.048(2) 0.040(2) 0.038(2) 0.0172(17) 0.0093(18) 0.0034(17)
C16 0.043(2) 0.0302(19) 0.038(2) 0.0142(16) 0.0017(17) 0.0016(16)
C17 0.0285(19) 0.0343(19) 0.0365(19) 0.0096(16) 0.0023(15) 0.0000(15)
C18 0.040(2) 0.031(2) 0.052(2) 0.0121(18) 0.0056(18) 0.0037(16)
C19 0.045(2) 0.032(2) 0.072(3) 0.008(2) 0.013(2) 0.0069(18)
C20 0.051(3) 0.047(3) 0.062(3) 0.000(2) 0.019(2) 0.004(2)
C21 0.049(2) 0.050(2) 0.037(2) 0.0075(18) 0.0150(18) 0.0050(19)
C22 0.0292(19) 0.038(2) 0.038(2) 0.0098(16) 0.0049(15) 0.0024(15)
C23 0.040(2) 0.041(2) 0.035(2) 0.0161(17) 0.0067(16) 0.0046(16)
C24 0.0316(19) 0.0346(19) 0.0299(18) 0.0134(15) 0.0013(15) 0.0017(15)
C25 0.0290(18) 0.0331(19) 0.038(2) 0.0154(16) 0.0031(15) 0.0028(14)
C26 0.041(2) 0.035(2) 0.040(2) 0.0132(17) 0.0020(17) 0.0050(16)
C27 0.045(2) 0.034(2) 0.054(2) 0.0095(18) 0.0006(19) 0.0061(17)
C28 0.040(2) 0.036(2) 0.071(3) 0.022(2) -0.004(2) 0.0057(17)
C29 0.054(3) 0.049(2) 0.058(3) 0.032(2) 0.001(2) 0.007(2)
C30 0.042(2) 0.048(2) 0.044(2) 0.0223(19) 0.0057(18) 0.0086(18)
C31 0.026(4) 0.036(4) 0.043(4) 0.021(3) 0.014(3) 0.013(3)
C32 0.047(2) 0.033(2) 0.047(2) 0.0139(17) 0.0193(18) 0.0073(17)
C33 0.032(2) 0.049(2) 0.055(2) 0.021(2) 0.0096(18) 0.0044(17)
C34 0.041(2) 0.035(2) 0.034(2) 0.0095(16) 0.0042(16) 0.0012(16)
C35 0.046(2) 0.036(2) 0.034(2) 0.0098(16) 0.0125(17) 0.0104(17)
C36 0.035(2) 0.043(2) 0.040(2) 0.0172(17) 0.0058(16) 0.0060(16)
C37 0.043(2) 0.0354(19) 0.0288(18) 0.0153(15) 0.0068(15) -0.0009(16)
C38 0.064(3) 0.039(2) 0.031(2) 0.0168(16) -0.0043(19) -0.015(2)
O1 0.0536(17) 0.0540(17) 0.0359(15) 0.0240(13) 0.0042(12) -0.0039(13)
O2 0.0410(14) 0.0358(14) 0.0325(13) 0.0144(11) 0.0060(11) 0.0013(11)
O3 0.079(2) 0.0409(16) 0.0377(15) 0.0177(13) 0.0029(14) 0.0073(14)
O4 0.0508(16) 0.0303(13) 0.0285(13) 0.0125(10) 0.0071(11) 0.0078(11)
O5 0.041(3) 0.039(3) 0.049(3) 0.013(2) 0.013(2) 0.010(2)
O6 0.024(3) 0.026(2) 0.033(3) 0.006(2) 0.006(2) 0.0016(19)

loop_
_atom_type_symbol
_atom_type_description
_atom_type_scat_dispersion_real
_atom_type_scat_dispersion_imag
_atom_type_scat_source
C C 0.0033 0.0016 'International Tables Vol C Tables 4.2.6.8 and 6.1.1.4'
H H 0.0000 0.0000 'International Tables Vol C Tables 4.2.6.8 and 6.1.1.4'
O O 0.0106 0.0060 'International Tables Vol C Tables 4.2.6.8 and 6.1.1.4'

loop_
_geom_angle_atom_site_label_1
_geom_angle_atom_site_label_2
_geom_angle_atom_site_label_3
_geom_angle
_geom_angle_site_symmetry_1
_geom_angle_site_symmetry_3
O1 C1 O2 116.5(3) . .
O1 C1 C2 126.1(3) . .
O2 C1 C2 117.3(3) . .
C3 C2 C7 120.4(3) . .
C3 C2 C1 120.0(3) . .
C7 C2 C1 119.7(3) . .
C4 C3 C2 119.8(4) . .
C4 C3 H3 120.1 . .
C2 C3 H3 120.1 . .
C3 C4 C5 120.2(4) . .
C3 C4 H4 119.9 . .
C5 C4 H4 119.9 . .
C6 C5 C4 120.8(4) . .
C6 C5 H5 119.6 . .
C4 C5 H5 119.6 . .
C5 C6 C7 120.2(4) . .
C5 C6 H6 119.9 . .
C7 C6 H6 119.9 . .
C6 C7 C2 118.6(3) . .
C6 C7 C8 122.9(3) . .
C2 C7 C8 118.4(3) . .
C9 C8 C7 121.7(3) . .
C9 C8 H8 119.2 . .
C7 C8 H8 119.2 . .
C8 C9 O2 119.8(3) . .
C8 C9 C10 128.3(3) . .
O2 C9 C10 111.9(3) . .
C15 C10 C11 117.9(3) . .
C15 C10 C9 122.0(3) . .
C11 C10 C9 120.0(3) . .
C12 C11 C10 120.9(3) . .
C12 C11 H11 119.5 . .
C10 C11 H11 119.5 . .
C13 C12 C11 120.2(4) . .
C13 C12 H12 119.9 . .
C11 C12 H12 119.9 . .
C12 C13 C14 119.7(4) . .
C12 C13 H13 120.1 . .
C14 C13 H13 120.1 . .
C13 C14 C15 120.3(4) . .
C13 C14 H14 119.8 . .
C15 C14 H14 119.8 . .
C14 C15 C10 120.9(4) . .
C14 C15 H15 119.6 . .
C10 C15 H15 119.6 . .
O3 C16 O4 116.7(3) . .
O3 C16 C17 126.3(3) . .
O4 C16 C17 117.0(3) . .
C18 C17 C22 120.8(3) . .
C18 C17 C16 119.3(3) . .
C22 C17 C16 119.9(3) . .
C19 C18 C17 119.4(4) . .
C19 C18 H18 120.3 . .
C17 C18 H18 120.3 . .
C20 C19 C18 119.8(4) . .
C20 C19 H19 120.1 . .
C18 C19 H19 120.1 . .
C21 C20 C19 121.3(4) . .
C21 C20 H20 119.3 . .
C19 C20 H20 119.3 . .
C20 C21 C22 119.8(4) . .
C20 C21 H21 120.1 . .
C22 C21 H21 120.1 . .
C17 C22 C21 118.9(4) . .
C17 C22 C23 118.6(3) . .
C21 C22 C23 122.5(4) . .
C24 C23 C22 120.8(3) . .
C24 C23 H23 119.6 . .
C22 C23 H23 119.6 . .
C23 C24 O4 120.9(3) . .
C23 C24 C25 127.7(3) . .
O4 C24 C25 111.4(3) . .
C26 C25 C30 118.9(3) . .
C26 C25 C24 121.2(3) . .
C30 C25 C24 119.9(3) . .
C27 C26 C25 120.7(4) . .
C27 C26 H26 119.6 . .
C25 C26 H26 119.6 . .
C26 C27 C28 120.2(4) . .
C26 C27 H27 119.9 . .
C28 C27 H27 119.9 . .
C29 C28 C27 120.0(4) . .
C29 C28 H28 120.0 . .
C27 C28 H28 120.0 . .
C28 C29 C30 119.9(4) . .
C28 C29 H29 120.1 . .
C30 C29 H29 120.1 . .
C29 C30 C25 120.2(4) . .
C29 C30 H30 119.9 . .
C25 C30 H30 119.9 . .
O5 C31 O6 114.9(6) . .
O5 C31 C32 122.9(6) . .
O6 C31 C32 122.2(5) . .
C33 C32 C37 120.0(3) . .
C33 C32 C31 127.7(4) . .
C37 C32 C31 111.9(4) . .
C34 C33 C32 120.6(4) . .
C34 C33 H33 119.7 . .
C32 C33 H33 119.7 . .
C33 C34 C35 119.8(3) . .
C33 C34 H34 120.1 . .
C35 C34 H34 120.1 . .
C36 C35 C34 120.5(3) . .
C36 C35 H35 119.7 . .
C34 C35 H35 119.7 . .
C35 C36 C37 120.2(3) . .
C35 C36 H36 119.9 . .
C37 C36 H36 119.9 . .
C36 C37 C32 118.8(3) . .
C36 C37 C38 121.9(4) . .
C32 C37 C38 119.2(4) . .
O6 C38 C38 118.2(5) 2_665 2_665
O6 C38 C37 119.3(4) 2_665 .
C38 C38 C37 122.5(5) 2_665 .
C1 O2 C9 123.1(3) . .
C16 O4 C24 122.8(3) . .
C31 O5 O5 122.8(8) . 2_765
C38 O6 C31 125.8(5) 2_665 .

loop_
_geom_bond_atom_site_label_1
_geom_bond_atom_site_label_2
_geom_bond_distance
_geom_bond_site_symmetry_2
C1 O1 1.216(4) .
C1 O2 1.372(4) .
C1 C2 1.455(5) .
C2 C3 1.402(5) .
C2 C7 1.405(5) .
C3 C4 1.376(5) .
C3 H3 0.9500 .
C4 C5 1.385(6) .
C4 H4 0.9500 .
C5 C6 1.382(5) .
C5 H5 0.9500 .
C6 C7 1.400(5) .
C6 H6 0.9500 .
C7 C8 1.429(5) .
C8 C9 1.337(5) .
C8 H8 0.9500 .
C9 O2 1.392(4) .
C9 C10 1.470(5) .
C10 C15 1.387(5) .
C10 C11 1.404(5) .
C11 C12 1.383(5) .
C11 H11 0.9500 .
C12 C13 1.376(5) .
C12 H12 0.9500 .
C13 C14 1.382(5) .
C13 H13 0.9500 .
C14 C15 1.386(5) .
C14 H14 0.9500 .
C15 H15 0.9500 .
C16 O3 1.210(4) .
C16 O4 1.371(4) .
C16 C17 1.461(5) .
C17 C18 1.394(5) .
C17 C22 1.399(5) .
C18 C19 1.388(6) .
C18 H18 0.9500 .
C19 C20 1.387(6) .
C19 H19 0.9500 .
C20 C21 1.375(6) .
C20 H20 0.9500 .
C21 C22 1.401(5) .
C21 H21 0.9500 .
C22 C23 1.438(5) .
C23 C24 1.332(5) .
C23 H23 0.9500 .
C24 O4 1.390(4) .
C24 C25 1.480(5) .
C25 C26 1.385(5) .
C25 C30 1.394(5) .
C26 C27 1.377(5) .
C26 H26 0.9500 .
C27 C28 1.380(6) .
C27 H27 0.9500 .
C28 C29 1.378(6) .
C28 H28 0.9500 .
C29 C30 1.392(5) .
C29 H29 0.9500 .
C30 H30 0.9500 .
C31 O5 1.207(8) .
C31 O6 1.396(8) .
C31 C32 1.433(8) .
C32 C33 1.396(5) .
C32 C37 1.398(5) .
C33 C34 1.366(5) .
C33 H33 0.9500 .
C34 C35 1.385(5) .
C34 H34 0.9500 .
C35 C36 1.385(5) .
C35 H35 0.9500 .
C36 C37 1.396(5) .
C36 H36 0.9500 .
C37 C38 1.459(5) .
C38 O6 1.191(6) 2_665
C38 C38 1.347(8) 2_665
O5 O5 1.222(10) 2_765
O6 C38 1.191(6) 2_665
